data_4314802
loop_
_publ_author_name
'Moran Feller'
'Eyal Ben-Ari'
'Mark A. Iron'
'Yael Diskin-Posner'
'Gregory Leitus'
'Linda J. W. Shimon'
'Leonid Konstantinovski'
'David Milstein'

_publ_section_title
;
 Cationic, Neutral, and Anionic PNP PdII and PtII Complexes:
 Dearomatization by Deprotonation and Double-Deprotonation of Pincer
 Systems
;
_journal_name_full 'Inorganic Chemistry'
_journal_page_first 1615
_journal_page_last 1625
_journal_paper_doi 10.1021/ic902012z
_journal_volume 49
_journal_year 2010
_chemical_formula_moiety 'C23 H43 Cl N P2 Pt, Cl'
_chemical_formula_sum 'C23 H43 Cl2 N P2 Pt'
_chemical_formula_weight 661.51
_chemical_name_systematic
; 
 ? 
;
_space_group_IT_number 147
_symmetry_cell_setting hexagonal
_symmetry_space_group_name_Hall '-P 3'
_symmetry_space_group_name_H-M 'P -3'
_atom_sites_solution_hydrogens geom
_atom_sites_solution_primary direct
_atom_sites_solution_secondary difmap
_audit_creation_method SHELXL-97
_cell_angle_alpha 90.00
_cell_angle_beta 90.00
_cell_angle_gamma 120.00
_cell_formula_units_Z 6
_cell_length_a 18.631(3)
_cell_length_b 18.631(3)
_cell_length_c 14.821(3)
_cell_measurement_reflns_used 10924
_cell_measurement_temperature 120(2)
_cell_measurement_theta_max 33.14
_cell_measurement_theta_min 2.55
_cell_volume 4455.3(14)
_computing_cell_refinement HKL
_computing_data_collection 'Collect package (Bruker Nonius)'
_computing_data_reduction HKL
_computing_structure_refinement 'SHELXL-97 (Sheldrick, 1997)'
_computing_structure_solution 'SHELXS-97 (Sheldrick, 1990)'
_diffrn_ambient_temperature 120(2)
_diffrn_measured_fraction_theta_full 0.995
_diffrn_measured_fraction_theta_max 0.995
_diffrn_measurement_device_type 'Nonius KappaCCD'
_diffrn_measurement_method 'phi and omega scans'
_diffrn_radiation_monochromator graphite
_diffrn_radiation_source 'fine-focus sealed tube'
_diffrn_radiation_type MoK\a
_diffrn_radiation_wavelength 0.71073
_diffrn_reflns_av_R_equivalents 0.0660
_diffrn_reflns_av_sigmaI/netI 0.0507
_diffrn_reflns_limit_h_max 14
_diffrn_reflns_limit_h_min -28
_diffrn_reflns_limit_k_max 28
_diffrn_reflns_limit_k_min 0
_diffrn_reflns_limit_l_max 22
_diffrn_reflns_limit_l_min 0
_diffrn_reflns_number 41090
_diffrn_reflns_theta_full 33.14
_diffrn_reflns_theta_max 33.14
_diffrn_reflns_theta_min 3.51
_exptl_absorpt_coefficient_mu 5.021
_exptl_absorpt_correction_T_max 0.7375
_exptl_absorpt_correction_T_min 0.4246
_exptl_absorpt_correction_type empirical
_exptl_absorpt_process_details 'SHELXL-97 (Sheldrick, 1997)'
_exptl_crystal_colour colourless
_exptl_crystal_density_diffrn 1.479
_exptl_crystal_density_method 'not measured'
_exptl_crystal_description needle
_exptl_crystal_F_000 1980
_exptl_crystal_size_max 0.20
_exptl_crystal_size_mid 0.06
_exptl_crystal_size_min 0.06
_refine_diff_density_max 3.971
_refine_diff_density_min -1.392
_refine_diff_density_rms 0.192
_refine_ls_extinction_method none
_refine_ls_goodness_of_fit_ref 1.014
_refine_ls_hydrogen_treatment constr
_refine_ls_matrix_type full
_refine_ls_number_parameters 274
_refine_ls_number_reflns 11284
_refine_ls_number_restraints 0
_refine_ls_restrained_S_all 1.014
_refine_ls_R_factor_all 0.0603
_refine_ls_R_factor_gt 0.0387
_refine_ls_shift/su_max 0.003
_refine_ls_shift/su_mean 0.000
_refine_ls_structure_factor_coef Fsqd
_refine_ls_weighting_details 'calc w=1/[\s^2^(Fo^2^)+(0.0600P)^2^+0.0000P] where P=(Fo^2^+2Fc^2^)/3'
_refine_ls_weighting_scheme calc
_refine_ls_wR_factor_gt 0.0946
_refine_ls_wR_factor_ref 0.1019
_reflns_number_gt 8555
_reflns_number_total 11284
_reflns_threshold_expression >2sigma(I)
_cod_data_source_file ic902012z_si_001_2.cif
_cod_data_source_block complex2
_cod_original_cell_volume 4455.3(13)
_cod_database_code 4314802

loop_
_symmetry_equiv_pos_as_xyz
'x, y, z'
'-y, x-y, z'
'-x+y, -x, z'
'-x, -y, -z'
'y, -x+y, -z'
'x-y, x, -z'

loop_
_atom_site_label
_atom_site_type_symbol
_atom_site_fract_x
_atom_site_fract_y
_atom_site_fract_z
_atom_site_U_iso_or_equiv
_atom_site_adp_type
_atom_site_occupancy
_atom_site_symmetry_multiplicity
_atom_site_calc_flag
_atom_site_refinement_flags
_atom_site_disorder_assembly
_atom_site_disorder_group
Pt1 Pt 0.270468(7) 0.309816(7) 0.747629(7) 0.01557(4) Uani 1 1 d . . .
P2 P 0.41032(5) 0.36088(5) 0.76733(5) 0.01625(16) Uani 1 1 d . . .
P3 P 0.13551(5) 0.28248(5) 0.74392(5) 0.01585(15) Uani 1 1 d . . .
Cl1 Cl 0.24656(5) 0.19733(5) 0.66061(5) 0.02298(16) Uani 1 1 d . . .
N11 N 0.29049(16) 0.40743(16) 0.82614(15) 0.0149(5) Uani 1 1 d . . .
C12 C 0.2310(2) 0.4297(2) 0.8340(2) 0.0184(6) Uani 1 1 d . . .
C13 C 0.2421(2) 0.4929(2) 0.8913(2) 0.0260(7) Uani 1 1 d . . .
H13 H 0.1996 0.5066 0.8975 0.031 Uiso 1 1 calc R . .
C14 C 0.3151(2) 0.5364(2) 0.9396(2) 0.0289(8) Uani 1 1 d . . .
H14 H 0.3232 0.5801 0.9788 0.035 Uiso 1 1 calc R . .
C15 C 0.3759(2) 0.5154(2) 0.9300(2) 0.0234(7) Uani 1 1 d . . .
H15 H 0.4268 0.5454 0.9618 0.028 Uiso 1 1 calc R . .
C16 C 0.3625(2) 0.4499(2) 0.8735(2) 0.0189(6) Uani 1 1 d . . .
C21 C 0.4261(2) 0.4241(2) 0.8671(2) 0.0182(6) Uani 1 1 d . . .
H21A H 0.4233 0.3921 0.9216 0.022 Uiso 1 1 calc R . .
H21B H 0.4819 0.4739 0.8646 0.022 Uiso 1 1 calc R . .
C31 C 0.1544(2) 0.3849(2) 0.7765(2) 0.0199(6) Uani 1 1 d . . .
H31A H 0.1610 0.4179 0.7216 0.024 Uiso 1 1 calc R . .
H31B H 0.1060 0.3791 0.8105 0.024 Uiso 1 1 calc R . .
C22 C 0.4721(2) 0.4338(2) 0.6737(2) 0.0241(7) Uani 1 1 d . . .
C23 C 0.4475(2) 0.2888(2) 0.8012(2) 0.0244(7) Uani 1 1 d . . .
C24 C 0.4519(3) 0.5044(3) 0.6754(3) 0.0332(9) Uani 1 1 d . . .
H24A H 0.4772 0.5405 0.6230 0.050 Uiso 1 1 calc R . .
H24B H 0.4738 0.5367 0.7309 0.050 Uiso 1 1 calc R . .
H24C H 0.3916 0.4809 0.6733 0.050 Uiso 1 1 calc R . .
C25 C 0.5658(2) 0.4725(3) 0.6857(3) 0.0332(9) Uani 1 1 d . . .
H25A H 0.5805 0.4288 0.6843 0.050 Uiso 1 1 calc R . .
H25B H 0.5825 0.5015 0.7437 0.050 Uiso 1 1 calc R . .
H25C H 0.5945 0.5120 0.6367 0.050 Uiso 1 1 calc R . .
C26 C 0.4432(3) 0.3882(3) 0.5838(2) 0.0366(10) Uani 1 1 d . . .
H26A H 0.3830 0.3639 0.5782 0.055 Uiso 1 1 calc R . .
H26B H 0.4573 0.3441 0.5811 0.055 Uiso 1 1 calc R . .
H26C H 0.4707 0.4273 0.5342 0.055 Uiso 1 1 calc R . .
C27 C 0.3819(3) 0.2260(2) 0.8658(3) 0.0325(8) Uani 1 1 d . . .
H27A H 0.3295 0.1935 0.8334 0.049 Uiso 1 1 calc R . .
H27B H 0.3737 0.2556 0.9159 0.049 Uiso 1 1 calc R . .
H27C H 0.4005 0.1889 0.8895 0.049 Uiso 1 1 calc R . .
C28 C 0.5319(3) 0.3334(3) 0.8513(3) 0.0356(9) Uani 1 1 d . . .
H28A H 0.5462 0.2923 0.8726 0.053 Uiso 1 1 calc R . .
H28B H 0.5278 0.3640 0.9030 0.053 Uiso 1 1 calc R . .
H28C H 0.5750 0.3722 0.8100 0.053 Uiso 1 1 calc R . .
C29 C 0.4556(3) 0.2436(3) 0.7192(3) 0.0356(9) Uani 1 1 d . . .
H29A H 0.4665 0.1999 0.7395 0.053 Uiso 1 1 calc R . .
H29B H 0.5015 0.2831 0.6812 0.053 Uiso 1 1 calc R . .
H29C H 0.4039 0.2189 0.6845 0.053 Uiso 1 1 calc R . .
C32 C 0.0702(2) 0.2095(2) 0.8343(2) 0.0188(6) Uani 1 1 d . . .
C33 C 0.0833(2) 0.2636(2) 0.6318(2) 0.0245(7) Uani 1 1 d . . .
C34 C 0.0750(2) 0.1296(2) 0.8269(2) 0.0259(7) Uani 1 1 d . . .
H34A H 0.0471 0.0939 0.8788 0.039 Uiso 1 1 calc R . .
H34B H 0.1332 0.1437 0.8259 0.039 Uiso 1 1 calc R . .
H34C H 0.0477 0.1004 0.7711 0.039 Uiso 1 1 calc R . .
C35 C -0.0202(2) 0.1897(2) 0.8330(2) 0.0234(7) Uani 1 1 d . . .
H35A H -0.0466 0.1610 0.7768 0.035 Uiso 1 1 calc R . .
H35B H -0.0219 0.2413 0.8370 0.035 Uiso 1 1 calc R . .
H35C H -0.0499 0.1541 0.8845 0.035 Uiso 1 1 calc R . .
C36 C 0.1095(2) 0.2518(2) 0.9249(2) 0.0260(7) Uani 1 1 d . . .
H36A H 0.0798 0.2138 0.9747 0.039 Uiso 1 1 calc R . .
H36B H 0.1058 0.3022 0.9315 0.039 Uiso 1 1 calc R . .
H36C H 0.1678 0.2663 0.9260 0.039 Uiso 1 1 calc R . .
C37 C 0.0160(2) 0.2889(3) 0.6314(2) 0.0331(9) Uani 1 1 d . . .
H37A H 0.0396 0.3456 0.6545 0.050 Uiso 1 1 calc R . .
H37B H -0.0303 0.2509 0.6699 0.050 Uiso 1 1 calc R . .
H37C H -0.0039 0.2863 0.5696 0.050 Uiso 1 1 calc R . .
C38 C 0.1514(2) 0.3179(3) 0.5642(2) 0.0320(9) Uani 1 1 d . . .
H38A H 0.1936 0.3012 0.5630 0.048 Uiso 1 1 calc R . .
H38B H 0.1770 0.3762 0.5826 0.048 Uiso 1 1 calc R . .
H38C H 0.1272 0.3112 0.5040 0.048 Uiso 1 1 calc R . .
C39 C 0.0445(3) 0.1725(3) 0.6035(2) 0.0326(9) Uani 1 1 d . . .
H39A H 0.0257 0.1662 0.5408 0.049 Uiso 1 1 calc R . .
H39B H -0.0028 0.1381 0.6427 0.049 Uiso 1 1 calc R . .
H39C H 0.0859 0.1549 0.6090 0.049 Uiso 1 1 calc R . .
Cl2 Cl 0.61194(5) 0.00769(7) 0.09467(6) 0.02942(19) Uani 1 1 d . . .

loop_
_atom_site_aniso_label
_atom_site_aniso_U_11
_atom_site_aniso_U_22
_atom_site_aniso_U_33
_atom_site_aniso_U_23
_atom_site_aniso_U_13
_atom_site_aniso_U_12
Pt1 0.01457(7) 0.01594(7) 0.01509(6) -0.00240(4) -0.00030(4) 0.00680(5)
P2 0.0133(4) 0.0173(4) 0.0162(3) -0.0016(3) 0.0006(3) 0.0062(3)
P3 0.0140(4) 0.0166(4) 0.0159(3) -0.0015(3) -0.0013(3) 0.0069(3)
Cl1 0.0232(4) 0.0217(4) 0.0232(3) -0.0089(3) -0.0014(3) 0.0105(3)
N11 0.0147(12) 0.0151(12) 0.0142(10) 0.0012(9) 0.0018(9) 0.0069(10)
C12 0.0173(15) 0.0177(15) 0.0196(13) 0.0006(11) 0.0036(11) 0.0084(13)
C13 0.0244(18) 0.0161(16) 0.0357(18) -0.0073(13) 0.0023(14) 0.0088(14)
C14 0.029(2) 0.0211(18) 0.0339(18) -0.0088(14) 0.0058(15) 0.0106(16)
C15 0.0227(17) 0.0220(17) 0.0199(14) -0.0036(12) -0.0022(12) 0.0071(14)
C16 0.0199(16) 0.0187(16) 0.0181(13) 0.0014(11) 0.0018(11) 0.0095(13)
C21 0.0141(14) 0.0151(15) 0.0201(14) -0.0022(11) 0.0002(11) 0.0034(12)
C31 0.0165(15) 0.0201(16) 0.0250(15) 0.0006(12) 0.0010(12) 0.0105(13)
C22 0.0212(17) 0.0262(18) 0.0182(14) 0.0019(12) 0.0050(12) 0.0068(15)
C23 0.0226(18) 0.0204(17) 0.0329(17) -0.0019(13) -0.0029(13) 0.0128(15)
C24 0.035(2) 0.032(2) 0.0307(18) 0.0120(15) 0.0069(15) 0.0146(18)
C25 0.0170(17) 0.034(2) 0.038(2) 0.0013(16) 0.0089(15) 0.0053(16)
C26 0.039(2) 0.041(2) 0.0163(15) 0.0004(14) 0.0048(15) 0.010(2)
C27 0.039(2) 0.026(2) 0.0324(18) 0.0067(15) -0.0051(16) 0.0154(18)
C28 0.027(2) 0.039(2) 0.046(2) -0.0022(18) -0.0067(17) 0.0202(19)
C29 0.036(2) 0.042(2) 0.042(2) -0.0136(18) -0.0065(17) 0.030(2)
C32 0.0169(15) 0.0182(15) 0.0200(13) 0.0026(11) 0.0031(11) 0.0078(13)
C33 0.0213(17) 0.032(2) 0.0191(14) -0.0035(13) -0.0060(12) 0.0128(15)
C34 0.0224(18) 0.0168(16) 0.0371(18) 0.0052(13) 0.0077(14) 0.0088(14)
C35 0.0151(16) 0.0242(18) 0.0277(16) 0.0004(13) 0.0030(12) 0.0075(14)
C36 0.0240(18) 0.0259(19) 0.0210(15) 0.0011(13) -0.0007(13) 0.0071(15)
C37 0.025(2) 0.044(3) 0.0302(18) -0.0040(16) -0.0111(15) 0.0176(19)
C38 0.028(2) 0.044(2) 0.0190(15) 0.0013(15) -0.0015(13) 0.0147(19)
C39 0.030(2) 0.037(2) 0.0277(17) -0.0074(15) -0.0047(14) 0.0144(18)
Cl2 0.0208(4) 0.0423(5) 0.0272(4) -0.0092(4) -0.0059(3) 0.0173(4)

loop_
_atom_type_symbol
_atom_type_description
_atom_type_scat_dispersion_real
_atom_type_scat_dispersion_imag
_atom_type_scat_source
C C 0.0033 0.0016 'International Tables Vol C Tables 4.2.6.8 and 6.1.1.4'
H H 0.0000 0.0000 'International Tables Vol C Tables 4.2.6.8 and 6.1.1.4'
N N 0.0061 0.0033 'International Tables Vol C Tables 4.2.6.8 and 6.1.1.4'
P P 0.1023 0.0942 'International Tables Vol C Tables 4.2.6.8 and 6.1.1.4'
Cl Cl 0.1484 0.1585 'International Tables Vol C Tables 4.2.6.8 and 6.1.1.4'
Pt Pt -1.7033 8.3905 'International Tables Vol C Tables 4.2.6.8 and 6.1.1.4'

loop_
_geom_angle_atom_site_label_1
_geom_angle_atom_site_label_2
_geom_angle_atom_site_label_3
_geom_angle
_geom_angle_site_symmetry_1
_geom_angle_site_symmetry_3
_geom_angle_publ_flag
N11 Pt1 P2 83.92(8) . . ?
N11 Pt1 P3 84.44(8) . . ?
P2 Pt1 P3 168.32(3) . . ?
N11 Pt1 Cl1 178.97(7) . . ?
P2 Pt1 Cl1 96.36(3) . . ?
P3 Pt1 Cl1 95.29(3) . . ?
C21 P2 C23 104.45(16) . . ?
C21 P2 C22 106.82(16) . . ?
C23 P2 C22 113.98(17) . . ?
C21 P2 Pt1 98.84(11) . . ?
C23 P2 Pt1 119.26(12) . . ?
C22 P2 Pt1 111.25(12) . . ?
C31 P3 C32 106.65(15) . . ?
C31 P3 C33 104.00(16) . . ?
C32 P3 C33 114.44(16) . . ?
C31 P3 Pt1 98.30(11) . . ?
C32 P3 Pt1 112.76(11) . . ?
C33 P3 Pt1 118.13(12) . . ?
C16 N11 C12 119.4(3) . . ?
C16 N11 Pt1 120.2(2) . . ?
C12 N11 Pt1 120.4(2) . . ?
N11 C12 C13 120.8(3) . . ?
N11 C12 C31 118.0(3) . . ?
C13 C12 C31 121.1(3) . . ?
C12 C13 C14 120.0(3) . . ?
C12 C13 H13 120.0 . . ?
C14 C13 H13 120.0 . . ?
C15 C14 C13 119.2(3) . . ?
C15 C14 H14 120.4 . . ?
C13 C14 H14 120.4 . . ?
C14 C15 C16 119.7(3) . . ?
C14 C15 H15 120.1 . . ?
C16 C15 H15 120.1 . . ?
N11 C16 C15 120.8(3) . . ?
N11 C16 C21 119.4(3) . . ?
C15 C16 C21 119.8(3) . . ?
C16 C21 P2 111.4(2) . . ?
C16 C21 H21A 109.4 . . ?
P2 C21 H21A 109.4 . . ?
C16 C21 H21B 109.4 . . ?
P2 C21 H21B 109.4 . . ?
H21A C21 H21B 108.0 . . ?
C12 C31 P3 111.3(2) . . ?
C12 C31 H31A 109.4 . . ?
P3 C31 H31A 109.4 . . ?
C12 C31 H31B 109.4 . . ?
P3 C31 H31B 109.4 . . ?
H31A C31 H31B 108.0 . . ?
C26 C22 C25 111.4(3) . . ?
C26 C22 C24 108.7(3) . . ?
C25 C22 C24 107.8(3) . . ?
C26 C22 P2 108.9(3) . . ?
C25 C22 P2 113.4(3) . . ?
C24 C22 P2 106.4(2) . . ?
C29 C23 C27 109.7(3) . . ?
C29 C23 C28 108.9(3) . . ?
C27 C23 C28 108.5(3) . . ?
C29 C23 P2 110.9(3) . . ?
C27 C23 P2 106.0(3) . . ?
C28 C23 P2 112.7(3) . . ?
C22 C24 H24A 109.5 . . ?
C22 C24 H24B 109.5 . . ?
H24A C24 H24B 109.5 . . ?
C22 C24 H24C 109.5 . . ?
H24A C24 H24C 109.5 . . ?
H24B C24 H24C 109.5 . . ?
C22 C25 H25A 109.5 . . ?
C22 C25 H25B 109.5 . . ?
H25A C25 H25B 109.5 . . ?
C22 C25 H25C 109.5 . . ?
H25A C25 H25C 109.5 . . ?
H25B C25 H25C 109.5 . . ?
C22 C26 H26A 109.5 . . ?
C22 C26 H26B 109.5 . . ?
H26A C26 H26B 109.5 . . ?
C22 C26 H26C 109.5 . . ?
H26A C26 H26C 109.5 . . ?
H26B C26 H26C 109.5 . . ?
C23 C27 H27A 109.5 . . ?
C23 C27 H27B 109.5 . . ?
H27A C27 H27B 109.5 . . ?
C23 C27 H27C 109.5 . . ?
H27A C27 H27C 109.5 . . ?
H27B C27 H27C 109.5 . . ?
C23 C28 H28A 109.5 . . ?
C23 C28 H28B 109.5 . . ?
H28A C28 H28B 109.5 . . ?
C23 C28 H28C 109.5 . . ?
H28A C28 H28C 109.5 . . ?
H28B C28 H28C 109.5 . . ?
C23 C29 H29A 109.5 . . ?
C23 C29 H29B 109.5 . . ?
H29A C29 H29B 109.5 . . ?
C23 C29 H29C 109.5 . . ?
H29A C29 H29C 109.5 . . ?
H29B C29 H29C 109.5 . . ?
C35 C32 C34 110.7(3) . . ?
C35 C32 C36 108.5(3) . . ?
C34 C32 C36 108.3(3) . . ?
C35 C32 P3 113.9(2) . . ?
C34 C32 P3 108.7(2) . . ?
C36 C32 P3 106.4(2) . . ?
C39 C33 C38 109.2(3) . . ?
C39 C33 C37 109.4(3) . . ?
C38 C33 C37 109.1(3) . . ?
C39 C33 P3 111.3(3) . . ?
C38 C33 P3 105.9(2) . . ?
C37 C33 P3 111.8(2) . . ?
C32 C34 H34A 109.5 . . ?
C32 C34 H34B 109.5 . . ?
H34A C34 H34B 109.5 . . ?
C32 C34 H34C 109.5 . . ?
H34A C34 H34C 109.5 . . ?
H34B C34 H34C 109.5 . . ?
C32 C35 H35A 109.5 . . ?
C32 C35 H35B 109.5 . . ?
H35A C35 H35B 109.5 . . ?
C32 C35 H35C 109.5 . . ?
H35A C35 H35C 109.5 . . ?
H35B C35 H35C 109.5 . . ?
C32 C36 H36A 109.5 . . ?
C32 C36 H36B 109.5 . . ?
H36A C36 H36B 109.5 . . ?
C32 C36 H36C 109.5 . . ?
H36A C36 H36C 109.5 . . ?
H36B C36 H36C 109.5 . . ?
C33 C37 H37A 109.5 . . ?
C33 C37 H37B 109.5 . . ?
H37A C37 H37B 109.5 . . ?
C33 C37 H37C 109.5 . . ?
H37A C37 H37C 109.5 . . ?
H37B C37 H37C 109.5 . . ?
C33 C38 H38A 109.5 . . ?
C33 C38 H38B 109.5 . . ?
H38A C38 H38B 109.5 . . ?
C33 C38 H38C 109.5 . . ?
H38A C38 H38C 109.5 . . ?
H38B C38 H38C 109.5 . . ?
C33 C39 H39A 109.5 . . ?
C33 C39 H39B 109.5 . . ?
H39A C39 H39B 109.5 . . ?
C33 C39 H39C 109.5 . . ?
H39A C39 H39C 109.5 . . ?
H39B C39 H39C 109.5 . . ?

loop_
_geom_bond_atom_site_label_1
_geom_bond_atom_site_label_2
_geom_bond_distance
_geom_bond_site_symmetry_2
_geom_bond_publ_flag
Pt1 N11 2.030(3) . ?
Pt1 P2 2.3023(9) . ?
Pt1 P3 2.3030(9) . ?
Pt1 Cl1 2.3066(8) . ?
P2 C21 1.820(3) . ?
P2 C23 1.861(4) . ?
P2 C22 1.880(3) . ?
P3 C31 1.824(3) . ?
P3 C32 1.863(3) . ?
P3 C33 1.868(3) . ?
N11 C16 1.362(4) . ?
N11 C12 1.369(4) . ?
C12 C13 1.381(4) . ?
C12 C31 1.507(5) . ?
C13 C14 1.385(5) . ?
C13 H13 0.9500 . ?
C14 C15 1.378(5) . ?
C14 H14 0.9500 . ?
C15 C16 1.395(5) . ?
C15 H15 0.9500 . ?
C16 C21 1.489(5) . ?
C21 H21A 0.9900 . ?
C21 H21B 0.9900 . ?
C31 H31A 0.9900 . ?
C31 H31B 0.9900 . ?
C22 C26 1.527(5) . ?
C22 C25 1.530(5) . ?
C22 C24 1.538(6) . ?
C23 C29 1.527(5) . ?
C23 C27 1.533(5) . ?
C23 C28 1.552(5) . ?
C24 H24A 0.9800 . ?
C24 H24B 0.9800 . ?
C24 H24C 0.9800 . ?
C25 H25A 0.9800 . ?
C25 H25B 0.9800 . ?
C25 H25C 0.9800 . ?
C26 H26A 0.9800 . ?
C26 H26B 0.9800 . ?
C26 H26C 0.9800 . ?
C27 H27A 0.9800 . ?
C27 H27B 0.9800 . ?
C27 H27C 0.9800 . ?
C28 H28A 0.9800 . ?
C28 H28B 0.9800 . ?
C28 H28C 0.9800 . ?
C29 H29A 0.9800 . ?
C29 H29B 0.9800 . ?
C29 H29C 0.9800 . ?
C32 C35 1.533(5) . ?
C32 C34 1.539(5) . ?
C32 C36 1.543(5) . ?
C33 C39 1.534(6) . ?
C33 C38 1.534(5) . ?
C33 C37 1.543(5) . ?
C34 H34A 0.9800 . ?
C34 H34B 0.9800 . ?
C34 H34C 0.9800 . ?
C35 H35A 0.9800 . ?
C35 H35B 0.9800 . ?
C35 H35C 0.9800 . ?
C36 H36A 0.9800 . ?
C36 H36B 0.9800 . ?
C36 H36C 0.9800 . ?
C37 H37A 0.9800 . ?
C37 H37B 0.9800 . ?
C37 H37C 0.9800 . ?
C38 H38A 0.9800 . ?
C38 H38B 0.9800 . ?
C38 H38C 0.9800 . ?
C39 H39A 0.9800 . ?
C39 H39B 0.9800 . ?
C39 H39C 0.9800 . ?

loop_
_geom_torsion_atom_site_label_1
_geom_torsion_atom_site_label_2
_geom_torsion_atom_site_label_3
_geom_torsion_atom_site_label_4
_geom_torsion
_geom_torsion_site_symmetry_1
_geom_torsion_site_symmetry_2
_geom_torsion_site_symmetry_3
_geom_torsion_site_symmetry_4
_geom_torsion_publ_flag
N11 Pt1 P2 C21 19.42(13) . . . . ?
P3 Pt1 P2 C21 24.01(19) . . . . ?
Cl1 Pt1 P2 C21 -159.58(11) . . . . ?
N11 Pt1 P2 C23 131.54(14) . . . . ?
P3 Pt1 P2 C23 136.13(17) . . . . ?
Cl1 Pt1 P2 C23 -47.46(13) . . . . ?
N11 Pt1 P2 C22 -92.58(14) . . . . ?
P3 Pt1 P2 C22 -87.99(18) . . . . ?
Cl1 Pt1 P2 C22 88.42(13) . . . . ?
N11 Pt1 P3 C31 19.60(12) . . . . ?
P2 Pt1 P3 C31 15.02(18) . . . . ?
Cl1 Pt1 P3 C31 -161.40(11) . . . . ?
N11 Pt1 P3 C32 -92.44(13) . . . . ?
P2 Pt1 P3 C32 -97.03(18) . . . . ?
Cl1 Pt1 P3 C32 86.55(12) . . . . ?
N11 Pt1 P3 C33 130.41(16) . . . . ?
P2 Pt1 P3 C33 125.83(18) . . . . ?
Cl1 Pt1 P3 C33 -50.59(14) . . . . ?
P2 Pt1 N11 C16 -14.1(2) . . . . ?
P3 Pt1 N11 C16 166.8(2) . . . . ?
P2 Pt1 N11 C12 167.8(2) . . . . ?
P3 Pt1 N11 C12 -11.3(2) . . . . ?
C16 N11 C12 C13 -1.9(4) . . . . ?
Pt1 N11 C12 C13 176.2(2) . . . . ?
C16 N11 C12 C31 176.4(3) . . . . ?
Pt1 N11 C12 C31 -5.5(4) . . . . ?
N11 C12 C13 C14 1.9(5) . . . . ?
C31 C12 C13 C14 -176.3(3) . . . . ?
C12 C13 C14 C15 -0.3(6) . . . . ?
C13 C14 C15 C16 -1.3(5) . . . . ?
C12 N11 C16 C15 0.2(4) . . . . ?
Pt1 N11 C16 C15 -177.9(2) . . . . ?
C12 N11 C16 C21 178.2(3) . . . . ?
Pt1 N11 C16 C21 0.0(4) . . . . ?
C14 C15 C16 N11 1.3(5) . . . . ?
C14 C15 C16 C21 -176.6(3) . . . . ?
N11 C16 C21 P2 19.1(4) . . . . ?
C15 C16 C21 P2 -162.9(3) . . . . ?
C23 P2 C21 C16 -148.5(2) . . . . ?
C22 P2 C21 C16 90.4(3) . . . . ?
Pt1 P2 C21 C16 -25.0(2) . . . . ?
N11 C12 C31 P3 24.5(4) . . . . ?
C13 C12 C31 P3 -157.3(3) . . . . ?
C32 P3 C31 C12 89.1(2) . . . . ?
C33 P3 C31 C12 -149.6(2) . . . . ?
Pt1 P3 C31 C12 -27.8(2) . . . . ?
C21 P2 C22 C26 -164.7(3) . . . . ?
C23 P2 C22 C26 80.5(3) . . . . ?
Pt1 P2 C22 C26 -57.8(3) . . . . ?
C21 P2 C22 C25 70.7(3) . . . . ?
C23 P2 C22 C25 -44.1(3) . . . . ?
Pt1 P2 C22 C25 177.5(2) . . . . ?
C21 P2 C22 C24 -47.7(3) . . . . ?
C23 P2 C22 C24 -162.5(2) . . . . ?
Pt1 P2 C22 C24 59.2(3) . . . . ?
C21 P2 C23 C29 -168.1(3) . . . . ?
C22 P2 C23 C29 -51.9(3) . . . . ?
Pt1 P2 C23 C29 82.9(3) . . . . ?
C21 P2 C23 C27 72.9(3) . . . . ?
C22 P2 C23 C27 -170.9(2) . . . . ?
Pt1 P2 C23 C27 -36.1(3) . . . . ?
C21 P2 C23 C28 -45.7(3) . . . . ?
C22 P2 C23 C28 70.5(3) . . . . ?
Pt1 P2 C23 C28 -154.7(2) . . . . ?
C31 P3 C32 C35 73.6(3) . . . . ?
C33 P3 C32 C35 -40.8(3) . . . . ?
Pt1 P3 C32 C35 -179.6(2) . . . . ?
C31 P3 C32 C34 -162.4(2) . . . . ?
C33 P3 C32 C34 83.2(3) . . . . ?
Pt1 P3 C32 C34 -55.6(2) . . . . ?
C31 P3 C32 C36 -45.9(3) . . . . ?
C33 P3 C32 C36 -160.3(2) . . . . ?
Pt1 P3 C32 C36 60.9(2) . . . . ?
C31 P3 C33 C39 -166.8(3) . . . . ?
C32 P3 C33 C39 -50.8(3) . . . . ?
Pt1 P3 C33 C39 85.6(3) . . . . ?
C31 P3 C33 C38 74.7(3) . . . . ?
C32 P3 C33 C38 -169.4(2) . . . . ?
Pt1 P3 C33 C38 -32.9(3) . . . . ?
C31 P3 C33 C37 -44.0(3) . . . . ?
C32 P3 C33 C37 71.9(3) . . . . ?
Pt1 P3 C33 C37 -151.6(2) . . . . ?
